data_4518951
loop_
_publ_author_name
'Wang, Xiaodong'
'Lu, Hao'
'Zhou, Jiadong'
'Xu, Xiaoyun'
'Zhang, Cai'e'
'Huang, Hao'
'Song, Jinsheng'
'Liu, Yahui'
'Xu, Xinjun'
'Xie, Zengqi'
'Tang, Zheng'
'Bo, Zhishan'

_publ_section_title
;
 High-Performance Simple Nonfused Ring Electron Acceptors with
 Diphenylamino Flanking Groups.
;
_journal_issue 33
_journal_name_full 'ACS applied materials &amp; interfaces'
_journal_page_first 39652
_journal_page_last 39659
_journal_paper_doi 10.1021/acsami.1c09597
_journal_volume 13
_journal_year 2021
_chemical_formula_moiety 'C78 H36 F4 N6 O2 S4'
_chemical_formula_sum 'C78 H36 F4 N6 O2 S4'
_chemical_formula_weight 1293.37
_space_group_crystal_system orthorhombic
_space_group_IT_number 50
_space_group_name_Hall '-P 2ab 2b'
_space_group_name_H-M_alt 'P b a n :2'
_atom_sites_solution_hydrogens geom
_atom_sites_solution_primary dual
_audit_creation_date 2020-12-30
_audit_creation_method
;
Olex2 1.3
(compiled 2020.11.12 svn.r5f609507 for OlexSys, GUI svn.r6226)
;
_cell_angle_alpha 90
_cell_angle_beta 90
_cell_angle_gamma 90
_cell_formula_units_Z 4
_cell_length_a 16.0496(8)
_cell_length_b 28.0149(11)
_cell_length_c 35.322(5)
_cell_measurement_reflns_used 4206
_cell_measurement_temperature 149.99(10)
_cell_measurement_theta_max 67.5430
_cell_measurement_theta_min 3.1850
_cell_volume 15882(2)
_computing_cell_refinement 'CrysAlisPro 1.171.39.28b (Rigaku OD, 2015)'
_computing_data_collection 'CrysAlisPro 1.171.39.28b (Rigaku OD, 2015)'
_computing_data_reduction 'CrysAlisPro 1.171.39.28b (Rigaku OD, 2015)'
_computing_molecular_graphics 'Olex2 1.3 (Dolomanov et al., 2009)'
_computing_publication_material 'Olex2 1.3 (Dolomanov et al., 2009)'
_computing_structure_refinement 'SHELXL 2018/3 (Sheldrick, 2015)'
_computing_structure_solution 'SHELXT 2018/2 (Sheldrick, 2018)'
_diffrn_ambient_environment N~2~
_diffrn_ambient_temperature 149.99(10)
_diffrn_detector 'CCD plate'
_diffrn_measured_fraction_theta_full 0.993
_diffrn_measured_fraction_theta_max 0.993
_diffrn_measurement_details
;
List of Runs (angles in degrees, time in seconds):

  # Type    Start    End  Width  t~exp~   \w     \q     \k     \f   Frames
--------------------------------------------------------------------------
  1  \w    -10.00  33.00   0.50   10.00    --    0.00  57.00-120.00   86
  2  \w    -62.00 -37.00   0.50   10.00    --    0.00 -19.00-150.00   50
  3  \w    -87.00  12.00   0.50   10.00    --    0.00 -72.00  30.00  198
  4  \w      4.00  66.00   0.50   10.00    --    0.00  57.00 -30.00  124
  5  \w     40.00  88.00   0.50   10.00    --    0.00  57.00-120.00   96
  6  \w    -87.00  12.00   0.50   10.00    --    0.00 -19.00  90.00  198
  7  \w   -112.00 -13.00   0.50   40.00    --  -98.80  72.00 -30.00  198
  8  \w    -94.00 -62.00   0.50   40.00    --  -98.80  72.00 150.00   64
  9  \w    -57.00 -25.00   0.50   40.00    --  -98.80  72.00-120.00   64
 10  \w   -112.00 -29.00   0.50   40.00    --  -98.80  72.00  30.00  166
 11  \w   -113.00 -51.00   0.50   40.00    --  -98.80  72.00-150.00  124
 12  \w    -47.00 -15.00   0.50   40.00    --  -98.80  57.00 -30.00   64
 13  \w    -95.00 -68.00   0.50   40.00    --  -98.80  72.00  90.00   54
 14  \w   -111.00 -37.00   0.50   40.00    --  -98.80  57.00 150.00  148
 15  \w   -112.00 -18.00   0.50   40.00    --  -98.80  19.00-150.00  188
 16  \w   -112.00 -60.00   0.50   40.00    --  -98.80  72.00 -90.00  104
 17  \w   -112.00 -41.00   0.50   40.00    --  -98.80  72.00   0.00  142
 18  \w   -112.00 -10.00   0.50   40.00    --  -98.80  19.00 -60.00  204
 19  \w   -108.00 -18.00   0.50   40.00    --  -98.80  72.00  60.00  180
 20  \w    -95.00 -69.00   0.50   40.00    --  -98.80  19.00  90.00   52
 21  \w    -50.00 -10.00   0.50   40.00    --  -98.80  19.00  90.00   80
 22  \w    -75.00 -54.00   0.50   40.00    --  -98.80  72.00-180.00   42
;
_diffrn_measurement_device 'four-circle diffractometer'
_diffrn_measurement_device_type 'XtaLAB AFC12 (RCD3): Kappa single'
_diffrn_measurement_method '\w scans'
_diffrn_orient_matrix_type 'CrysAlisPro convention (1999,Acta A55,543-557)'
_diffrn_orient_matrix_UB_11 -0.0016958000
_diffrn_orient_matrix_UB_12 0.0435291000
_diffrn_orient_matrix_UB_13 0.0057681000
_diffrn_orient_matrix_UB_21 0.0285066000
_diffrn_orient_matrix_UB_22 0.0029775000
_diffrn_orient_matrix_UB_23 -0.0816163000
_diffrn_orient_matrix_UB_31 -0.0470216000
_diffrn_orient_matrix_UB_32 0.0001527000
_diffrn_orient_matrix_UB_33 -0.0500735000
_diffrn_radiation_monochromator graphite
_diffrn_radiation_probe x-ray
_diffrn_radiation_type 'Cu K\a'
_diffrn_radiation_wavelength 1.54184
_diffrn_reflns_av_R_equivalents 0.2623
_diffrn_reflns_av_unetI/netI 0.1441
_diffrn_reflns_Laue_measured_fraction_full 0.993
_diffrn_reflns_Laue_measured_fraction_max 0.993
_diffrn_reflns_limit_h_max 17
_diffrn_reflns_limit_h_min -19
_diffrn_reflns_limit_k_max 21
_diffrn_reflns_limit_k_min -33
_diffrn_reflns_limit_l_max 42
_diffrn_reflns_limit_l_min -42
_diffrn_reflns_number 118423
_diffrn_reflns_point_group_measured_fraction_full 0.993
_diffrn_reflns_point_group_measured_fraction_max 0.993
_diffrn_reflns_theta_full 67.076
_diffrn_reflns_theta_max 67.076
_diffrn_reflns_theta_min 2.502
_diffrn_source 'fine-focus sealed X-ray tube'
_diffrn_source_type 'Enhance (Cu) X-ray Source'
_exptl_absorpt_coefficient_mu 0.770
_exptl_absorpt_correction_T_max 1.00000
_exptl_absorpt_correction_T_min 0.53377
_exptl_absorpt_correction_type multi-scan
_exptl_absorpt_process_details
;
CrysAlisPro 1.171.39.28b (Rigaku Oxford Diffraction, 2015)
Empirical absorption correction using spherical harmonics,
 implemented in SCALE3 ABSPACK scaling algorithm.
;
_exptl_crystal_density_diffrn 0.541
_exptl_crystal_description plate
_exptl_crystal_F_000 2648
_exptl_crystal_size_max 0.08
_exptl_crystal_size_mid 0.06
_exptl_crystal_size_min 0.02
_refine_diff_density_max 1.066
_refine_diff_density_min -0.504
_refine_diff_density_rms 0.071
_refine_ls_extinction_method none
_refine_ls_goodness_of_fit_ref 0.951
_refine_ls_hydrogen_treatment constr
_refine_ls_matrix_type full
_refine_ls_number_parameters 426
_refine_ls_number_reflns 14104
_refine_ls_number_restraints 13
_refine_ls_restrained_S_all 0.956
_refine_ls_R_factor_all 0.1841
_refine_ls_R_factor_gt 0.1142
_refine_ls_shift/su_max 0.001
_refine_ls_shift/su_mean 0.000
_refine_ls_structure_factor_coef Fsqd
_refine_ls_weighting_details 'w=1/[\s^2^(Fo^2^)+(0.2000P)^2^] where P=(Fo^2^+2Fc^2^)/3'
_refine_ls_weighting_scheme calc
_refine_ls_wR_factor_gt 0.2983
_refine_ls_wR_factor_ref 0.3514
_reflns_Friedel_coverage 0.000
_reflns_number_gt 5906
_reflns_number_total 14104
_reflns_threshold_expression 'I > 2\s(I)'
_cod_data_source_file am1c09597_si_001.cif
_cod_data_source_block ch3_2f
_cod_original_sg_symbol_H-M 'P b a n'
_cod_database_code 4518951
_shelx_shelxl_version_number 2018/3
_shelx_space_group_comment
;
The symmetry employed for this shelxl refinement is uniquely defined
by the following loop, which should always be used as a source of
symmetry information in preference to the above space-group names.
They are only intended as comments.
;
_reflns_odcompleteness_completeness 99.55
_reflns_odcompleteness_iscentric 1
_reflns_odcompleteness_theta 66.97
_olex2_refinement_description
;
1. Fixed Uiso
 At 1.2 times of:
  All C(H) groups
 At 1.5 times of:
  All C(H,H,H) groups
2. Restrained distances
 C00I-C016 = C016-C01A = C01A-C01E = C01E-C4
 1.5 with sigma of 0.01
 C00I-C01A = C016-C01E = C01A-C4
 2.45 with sigma of 0.01
3. Uiso/Uaniso restraints and constraints
Uanis(C00A) \\sim Ueq: with sigma of 0.01 and sigma for terminal atoms of 0.02
4.a Aromatic/amide H refined with riding coordinates:
 C00D(H00D), C00G(H00G), C00K(H00K), C00P(H00P), C00Q(H00Q), C00S(H00S),
 C010(H010), C011(H011), C012(H012), C014(H014), C015(H015), C018(H018)
4.b Idealised Me refined as rotating group:
 C017(H01A,H01B,H01C), C019(H01D,H01E,H01F)
;
_smtbx_masks_void_probe_radius 1.2
_smtbx_masks_void_truncation_radius 1.2
_olex2_submission_special_instructions 'No special instructions were received'
_oxdiff_exptl_absorpt_empirical_details
;
Empirical correction (ABSPACK) includes:
- Absorption correction using spherical harmonics
- Frame scaling
;
_oxdiff_exptl_absorpt_empirical_full_max 1.738
_oxdiff_exptl_absorpt_empirical_full_min 0.418

loop_
_space_group_symop_operation_xyz
'x, y, z'
'-x+1/2, -y+1/2, z'
'-x+1/2, y, -z'
'x, -y+1/2, -z'
'-x, -y, -z'
'x-1/2, y-1/2, -z'
'x-1/2, -y, z'
'-x, y-1/2, z'

loop_
_atom_site_label
_atom_site_type_symbol
_atom_site_fract_x
_atom_site_fract_y
_atom_site_fract_z
_atom_site_U_iso_or_equiv
_atom_site_adp_type
_atom_site_occupancy
_atom_site_site_symmetry_order
_atom_site_calc_flag
_atom_site_refinement_flags_posn
_atom_site_refinement_flags_adp
_atom_site_refinement_flags_occupancy
_atom_site_disorder_assembly
_atom_site_disorder_group
S001 S 0.58257(7) 0.68631(3) 0.53079(5) 0.0677(6) Uani 1 1 d . . . . .
S002 S 0.61281(7) 0.57746(3) 0.50058(5) 0.0693(5) Uani 1 1 d . . . . .
F003 F 0.71809(19) 0.29417(9) 0.60215(13) 0.0911(13) Uani 1 1 d . . . . .
F004 F 0.7588(2) 0.37080(11) 0.64124(14) 0.0961(13) Uani 1 1 d . . . . .
O005 O 0.6710(2) 0.50967(10) 0.54788(15) 0.0896(16) Uani 1 1 d . . . . .
N006 N 0.6030(2) 0.70967(12) 0.41971(19) 0.0634(15) Uani 1 1 d . . . . .
C007 C 0.5822(3) 0.75270(14) 0.48113(16) 0.0565(19) Uani 1 1 d . . . . .
C008 C 0.6611(3) 0.67533(16) 0.4044(2) 0.0603(17) Uani 1 1 d . . . . .
C009 C 0.6850(3) 0.42528(15) 0.5564(2) 0.0655(19) Uani 1 1 d . . . . .
C00A C 0.5875(3) 0.71048(13) 0.4579(2) 0.0585(17) Uani 1 1 d . U . . .
N00B N 0.6386(3) 0.28220(15) 0.46627(19) 0.091(2) Uani 1 1 d . . . . .
C00C C 0.5808(3) 0.67341(16) 0.48304(19) 0.0580(17) Uani 1 1 d . . . . .
C00D C 0.7159(4) 0.42260(17) 0.5932(2) 0.072(2) Uani 1 1 d . . . . .
H00D H 0.726269 0.449454 0.607895 0.086 Uiso 1 1 calc R U . . .
C00E C 0.6249(3) 0.45410(15) 0.4987(2) 0.0616(18) Uani 1 1 d . . . . .
C00G C 0.5927(3) 0.48304(15) 0.4727(2) 0.0667(19) Uani 1 1 d . . . . .
H00G H 0.571442 0.466274 0.452134 0.080 Uiso 1 1 calc R U . . .
C00H C 0.5753(4) 0.38817(18) 0.4343(3) 0.067(2) Uani 1 1 d . . . . .
C00I C 0.5137(3) 0.52668(17) 0.40087(17) 0.0669(18) Uani 1 1 d D . . . .
C00J C 0.6647(3) 0.38597(16) 0.5347(2) 0.071(2) Uani 1 1 d . . . . .
C00K C 0.6769(3) 0.34005(15) 0.5497(2) 0.067(2) Uani 1 1 d . . . . .
H00K H 0.665379 0.312804 0.535575 0.080 Uiso 1 1 calc R U . . .
C00L C 0.5666(3) 0.74461(15) 0.3957(2) 0.081(2) Uani 1 1 d . . . . .
N00M N 0.5468(4) 0.39965(16) 0.4049(2) 0.0833(19) Uani 1 1 d . . . . .
C00N C 0.6256(3) 0.32226(15) 0.4688(2) 0.081(2) Uani 1 1 d . . . . .
C00O C 0.5737(3) 0.62172(15) 0.4715(2) 0.0633(18) Uani 1 1 d . . . . .
C00P C 0.5406(3) 0.60393(14) 0.4381(2) 0.069(2) Uani 1 1 d . . . . .
H00P H 0.518844 0.622785 0.418860 0.082 Uiso 1 1 calc R U . . .
C00Q C 0.7252(3) 0.65708(16) 0.4260(2) 0.077(2) Uani 1 1 d . . . . .
H00Q H 0.734224 0.667426 0.450639 0.092 Uiso 1 1 calc R U . . .
C00R C 0.6308(3) 0.40198(16) 0.4982(2) 0.0616(18) Uani 1 1 d . . . . .
C00S C 0.6550(3) 0.66327(18) 0.3657(2) 0.0631(17) Uani 1 1 d . . . . .
H00S H 0.614686 0.677935 0.350767 0.076 Uiso 1 1 calc R U . . .
C00T C 0.7298(3) 0.37652(18) 0.6060(2) 0.0649(18) Uani 1 1 d . . . . .
C00U C 0.6101(3) 0.37209(17) 0.4689(2) 0.080(2) Uani 1 1 d . . . . .
C00V C 0.5440(3) 0.55348(15) 0.4371(2) 0.068(2) Uani 1 1 d . . . . .
C00W C 0.5825(3) 0.53327(15) 0.4684(2) 0.069(2) Uani 1 1 d . . . . .
C00X C 0.7695(3) 0.60914(18) 0.3712(3) 0.081(2) Uani 1 1 d . . . . .
C00Y C 0.7070(3) 0.33714(15) 0.5864(3) 0.087(3) Uani 1 1 d . . . . .
C00Z C 0.6609(3) 0.46925(15) 0.5362(2) 0.074(2) Uani 1 1 d . . . . .
C010 C 0.7768(3) 0.62191(19) 0.4091(3) 0.082(2) Uani 1 1 d . . . . .
H010 H 0.816981 0.606898 0.423846 0.098 Uiso 1 1 calc R U . . .
C011 C 0.5760(4) 0.80554(17) 0.3476(2) 0.082(2) Uani 1 1 d . . . . .
H011 H 0.608854 0.824612 0.332066 0.099 Uiso 1 1 calc R U . . .
C012 C 0.4793(3) 0.74896(17) 0.3961(2) 0.074(2) Uani 1 1 d . . . . .
H012 H 0.447068 0.730429 0.412305 0.089 Uiso 1 1 calc R U . . .
C013 C 0.4908(4) 0.80996(18) 0.3469(2) 0.089(2) Uani 1 1 d . . . . .
C014 C 0.7075(3) 0.63026(18) 0.3496(2) 0.082(2) Uani 1 1 d . . . . .
H014 H 0.701474 0.622078 0.324262 0.098 Uiso 1 1 calc R U . . .
C015 C 0.6128(4) 0.77242(16) 0.3716(2) 0.088(2) Uani 1 1 d . . . . .
H015 H 0.670447 0.769028 0.371384 0.106 Uiso 1 1 calc R U . . .
C016 C 0.5829(4) 0.5180(2) 0.3738(2) 0.091(2) Uani 1 1 d D . . . .
C017 C 0.4494(4) 0.8446(2) 0.3189(3) 0.110(3) Uani 1 1 d . . . . .
H01A H 0.464576 0.876798 0.325187 0.165 Uiso 1 1 calc R U . . .
H01B H 0.389947 0.841232 0.320265 0.165 Uiso 1 1 calc R U . . .
H01C H 0.467788 0.837507 0.293618 0.165 Uiso 1 1 calc R U . . .
C018 C 0.4409(4) 0.7830(2) 0.3707(3) 0.100(3) Uani 1 1 d . . . . .
H018 H 0.383318 0.786728 0.370297 0.120 Uiso 1 1 calc R U . . .
C019 C 0.8302(4) 0.5721(2) 0.3549(2) 0.099(3) Uani 1 1 d . . . . .
H01D H 0.886426 0.581529 0.360467 0.149 Uiso 1 1 calc R U . . .
H01E H 0.822924 0.570123 0.327981 0.149 Uiso 1 1 calc R U . . .
H01F H 0.819311 0.541493 0.366079 0.149 Uiso 1 1 calc R U . . .
C01A C 0.5529(5) 0.4954(3) 0.3373(2) 0.102(3) Uani 1 1 d D . . . .
C01E C 0.6299(8) 0.4879(6) 0.3127(3) 0.252(10) Uani 1 1 d D . . . .
C4 C 0.6119(12) 0.4653(6) 0.2764(3) 0.285(10) Uani 1 1 d D . . . .

loop_
_atom_site_aniso_label
_atom_site_aniso_U_11
_atom_site_aniso_U_22
_atom_site_aniso_U_33
_atom_site_aniso_U_23
_atom_site_aniso_U_13
_atom_site_aniso_U_12
S001 0.0366(6) 0.0137(5) 0.1529(17) 0.0025(7) 0.0017(8) -0.0005(4)
S002 0.0364(6) 0.0131(5) 0.1585(16) -0.0014(7) -0.0013(8) 0.0003(4)
F003 0.0546(17) 0.0276(14) 0.191(4) 0.0113(18) -0.003(2) 0.0020(13)
F004 0.091(3) 0.0432(17) 0.154(4) 0.001(2) -0.020(3) -0.0037(17)
O005 0.067(2) 0.0150(16) 0.187(5) -0.001(2) -0.015(3) 0.0018(16)
N006 0.034(2) 0.0169(18) 0.139(5) 0.006(2) 0.009(3) 0.0046(15)
C007 0.0307(19) 0.0145(19) 0.124(6) 0.007(3) 0.002(2) 0.0033(18)
C008 0.042(3) 0.030(2) 0.109(6) 0.005(3) 0.007(3) -0.001(2)
C009 0.042(3) 0.021(2) 0.134(7) 0.000(3) -0.006(3) -0.002(2)
C00A 0.028(2) 0.0113(18) 0.136(5) 0.005(3) 0.000(3) 0.0021(16)
N00B 0.062(3) 0.034(3) 0.175(6) -0.005(3) -0.006(3) -0.001(2)
C00C 0.023(2) 0.033(2) 0.117(5) 0.011(3) 0.004(3) 0.0096(19)
C00D 0.056(3) 0.028(2) 0.131(7) -0.014(3) 0.002(4) -0.006(2)
C00E 0.030(2) 0.019(2) 0.136(6) 0.000(3) 0.005(3) 0.0077(19)
C00G 0.023(2) 0.023(2) 0.154(6) -0.008(3) 0.009(3) -0.0056(18)
C00H 0.050(3) 0.026(3) 0.126(7) -0.015(3) -0.009(4) -0.012(2)
C00I 0.038(2) 0.035(2) 0.128(6) -0.008(3) 0.002(3) 0.005(2)
C00J 0.029(2) 0.025(2) 0.161(7) -0.004(3) 0.009(3) -0.0062(19)
C00K 0.029(2) 0.019(2) 0.152(7) -0.003(3) 0.002(3) 0.0044(18)
C00L 0.044(3) 0.011(2) 0.187(8) -0.002(3) 0.013(4) -0.002(2)
N00M 0.079(4) 0.032(2) 0.138(6) -0.011(3) -0.012(4) -0.010(2)
C00N 0.037(2) 0.012(2) 0.194(8) 0.004(3) -0.001(3) -0.0037(19)
C00O 0.028(2) 0.021(2) 0.141(6) 0.001(3) -0.006(3) 0.0038(18)
C00P 0.029(2) 0.019(2) 0.159(7) -0.003(3) -0.011(3) 0.0019(18)
C00Q 0.022(2) 0.032(2) 0.176(7) -0.008(3) 0.004(3) -0.0003(19)
C00R 0.024(2) 0.033(2) 0.128(6) 0.005(3) 0.006(3) -0.0061(19)
C00S 0.050(3) 0.046(3) 0.093(6) 0.006(3) -0.009(3) 0.001(2)
C00T 0.050(3) 0.044(3) 0.101(6) 0.010(3) -0.013(3) -0.005(2)
C00U 0.033(2) 0.023(2) 0.184(8) -0.004(3) -0.005(4) -0.006(2)
C00V 0.028(2) 0.025(2) 0.152(7) -0.007(3) 0.004(3) -0.0014(19)
C00W 0.029(2) 0.018(2) 0.159(7) -0.002(3) -0.003(3) -0.0011(18)
C00X 0.047(3) 0.036(3) 0.160(8) -0.026(4) 0.001(4) -0.002(2)
C00Y 0.037(3) 0.013(2) 0.210(9) 0.009(3) 0.006(4) -0.005(2)
C00Z 0.042(3) 0.017(2) 0.164(7) 0.005(3) 0.021(4) 0.009(2)
C010 0.045(3) 0.035(3) 0.165(8) 0.012(4) 0.003(4) 0.003(2)
C011 0.065(3) 0.028(2) 0.153(7) 0.001(3) 0.006(4) 0.008(3)
C012 0.045(3) 0.034(3) 0.143(7) 0.010(3) 0.011(3) -0.001(2)
C013 0.075(4) 0.027(2) 0.165(8) 0.000(3) -0.016(4) 0.017(3)
C014 0.044(3) 0.038(3) 0.164(7) -0.006(3) 0.007(4) -0.002(2)
C015 0.051(3) 0.023(2) 0.191(8) 0.003(3) 0.002(4) 0.003(2)
C016 0.071(4) 0.055(3) 0.147(8) -0.012(4) 0.005(5) -0.014(3)
C017 0.079(4) 0.065(4) 0.186(9) 0.023(5) -0.007(5) 0.026(4)
C018 0.051(3) 0.041(3) 0.208(9) 0.001(4) 0.002(4) 0.012(3)
C019 0.069(4) 0.055(4) 0.173(8) -0.013(4) 0.011(4) 0.019(3)
C01A 0.101(5) 0.093(5) 0.113(8) -0.013(5) 0.030(5) -0.021(4)
C01E 0.37(2) 0.236(16) 0.150(14) -0.082(11) 0.050(15) -0.161(17)
C4 0.37(3) 0.207(16) 0.27(2) 0.023(15) 0.139(19) -0.095(17)

loop_
_atom_type_symbol
_atom_type_description
_atom_type_scat_dispersion_real
_atom_type_scat_dispersion_imag
_atom_type_scat_source
C C 0.0181 0.0091 'International Tables Vol C Tables 4.2.6.8 and 6.1.1.4'
H H 0.0000 0.0000 'International Tables Vol C Tables 4.2.6.8 and 6.1.1.4'
F F 0.0727 0.0534 'International Tables Vol C Tables 4.2.6.8 and 6.1.1.4'
N N 0.0311 0.0180 'International Tables Vol C Tables 4.2.6.8 and 6.1.1.4'
O O 0.0492 0.0322 'International Tables Vol C Tables 4.2.6.8 and 6.1.1.4'
S S 0.3331 0.5567 'International Tables Vol C Tables 4.2.6.8 and 6.1.1.4'

loop_
_geom_angle_atom_site_label_1
_geom_angle_atom_site_label_2
_geom_angle_atom_site_label_3
_geom_angle
_geom_angle_site_symmetry_1
_geom_angle_site_symmetry_3
_geom_angle_publ_flag
C00C S001 C007 88.3(3) . 4_566 ?
C00O S002 C00W 91.2(3) . . ?
C00A N006 C008 119.8(5) . . ?
C00A N006 C00L 120.1(4) . . ?
C00L N006 C008 120.0(6) . . ?
C007 C007 S001 110.3(5) 4_566 4_566 ?
C007 C007 C00A 118.2(5) 4_566 . ?
C00A C007 S001 131.3(5) . 4_566 ?
C00Q C008 N006 121.3(6) . . ?
C00Q C008 C00S 119.9(5) . . ?
C00S C008 N006 118.6(5) . . ?
C00D C009 C00Z 126.1(5) . . ?
C00J C009 C00D 124.0(5) . . ?
C00J C009 C00Z 109.6(6) . . ?
N006 C00A C007 125.7(4) . . ?
N006 C00A C00C 129.7(5) . . ?
C00C C00A C007 104.4(6) . . ?
C00A C00C S001 118.2(4) . . ?
C00A C00C C00O 124.0(6) . . ?
C00O C00C S001 117.8(4) . . ?
C009 C00D H00D 122.8 . . ?
C00T C00D C009 114.3(5) . . ?
C00T C00D H00D 122.8 . . ?
C00G C00E C00R 128.7(6) . . ?
C00G C00E C00Z 125.8(4) . . ?
C00R C00E C00Z 105.5(5) . . ?
C00E C00G H00G 112.0 . . ?
C00E C00G C00W 136.1(6) . . ?
C00W C00G H00G 112.0 . . ?
N00M C00H C00U 177.3(6) . . ?
C016 C00I C00V 111.8(4) . . ?
C009 C00J C00K 119.2(7) . . ?
C009 C00J C00R 109.3(5) . . ?
C00K C00J C00R 131.5(6) . . ?
C00J C00K H00K 121.5 . . ?
C00Y C00K C00J 117.1(5) . . ?
C00Y C00K H00K 121.5 . . ?
C012 C00L N006 117.6(5) . . ?
C015 C00L N006 122.7(5) . . ?
C015 C00L C012 119.7(6) . . ?
N00B C00N C00U 175.6(9) . . ?
C00C C00O S002 120.0(5) . . ?
C00P C00O S002 112.7(3) . . ?
C00P C00O C00C 127.2(5) . . ?
C00O C00P H00P 124.2 . . ?
C00O C00P C00V 111.5(6) . . ?
C00V C00P H00P 124.2 . . ?
C008 C00Q H00Q 121.3 . . ?
C008 C00Q C010 117.4(7) . . ?
C010 C00Q H00Q 121.3 . . ?
C00J C00R C00E 108.6(5) . . ?
C00U C00R C00E 127.0(6) . . ?
C00U C00R C00J 124.4(5) . . ?
C008 C00S H00S 119.4 . . ?
C014 C00S C008 121.2(6) . . ?
C014 C00S H00S 119.4 . . ?
F004 C00T C00D 118.1(6) . . ?
F004 C00T C00Y 118.1(6) . . ?
C00Y C00T C00D 123.4(7) . . ?
C00H C00U C00N 112.3(6) . . ?
C00R C00U C00H 123.5(5) . . ?
C00R C00U C00N 124.1(7) . . ?
C00P C00V C00I 119.3(6) . . ?
C00W C00V C00I 126.6(4) . . ?
C00W C00V C00P 113.8(6) . . ?
C00G C00W S002 126.7(5) . . ?
C00V C00W S002 110.7(3) . . ?
C00V C00W C00G 122.6(5) . . ?
C010 C00X C019 118.8(6) . . ?
C014 C00X C010 118.7(6) . . ?
C014 C00X C019 122.5(8) . . ?
F003 C00Y C00K 119.2(5) . . ?
F003 C00Y C00T 119.1(8) . . ?
C00T C00Y C00K 121.6(5) . . ?
O005 C00Z C009 125.4(7) . . ?
O005 C00Z C00E 127.7(5) . . ?
C009 C00Z C00E 106.9(4) . . ?
C00Q C010 H010 118.8 . . ?
C00X C010 C00Q 122.3(6) . . ?
C00X C010 H010 118.8 . . ?
C013 C011 H011 120.2 . . ?
C013 C011 C015 119.7(6) . . ?
C015 C011 H011 120.2 . . ?
C00L C012 H012 120.8 . . ?
C00L C012 C018 118.3(6) . . ?
C018 C012 H012 120.8 . . ?
C011 C013 C017 119.9(7) . . ?
C011 C013 C018 121.0(6) . . ?
C018 C013 C017 119.0(6) . . ?
C00S C014 C00X 120.0(7) . . ?
C00S C014 H014 120.0 . . ?
C00X C014 H014 120.0 . . ?
C00L C015 C011 121.9(5) . . ?
C00L C015 H015 119.1 . . ?
C011 C015 H015 119.1 . . ?
C00I C016 C01A 112.2(5) . . ?
C013 C017 H01A 109.5 . . ?
C013 C017 H01B 109.5 . . ?
C013 C017 H01C 109.5 . . ?
H01A C017 H01B 109.5 . . ?
H01A C017 H01C 109.5 . . ?
H01B C017 H01C 109.5 . . ?
C012 C018 H018 120.3 . . ?
C013 C018 C012 119.3(5) . . ?
C013 C018 H018 120.3 . . ?
C00X C019 H01D 109.5 . . ?
C00X C019 H01E 109.5 . . ?
C00X C019 H01F 109.5 . . ?
H01D C019 H01E 109.5 . . ?
H01D C019 H01F 109.5 . . ?
H01E C019 H01F 109.5 . . ?
C016 C01A C01E 106.6(6) . . ?
C4 C01E C01A 113.6(9) . . ?

loop_
_geom_bond_atom_site_label_1
_geom_bond_atom_site_label_2
_geom_bond_distance
_geom_bond_site_symmetry_2
_geom_bond_publ_flag
S001 C007 1.760(4) 4_566 ?
S001 C00C 1.725(7) . ?
S002 C00O 1.728(5) . ?
S002 C00W 1.749(6) . ?
F003 C00Y 1.338(6) . ?
F004 C00T 1.340(7) . ?
O005 C00Z 1.216(6) . ?
N006 C008 1.445(7) . ?
N006 C00A 1.373(7) . ?
N006 C00L 1.421(7) . ?
C007 C007 1.342(11) 4_566 ?
C007 C00A 1.441(7) . ?
C008 C00Q 1.379(8) . ?
C008 C00S 1.411(8) . ?
C009 C00D 1.392(8) . ?
C009 C00J 1.381(8) . ?
C009 C00Z 1.475(7) . ?
C00A C00C 1.370(8) . ?
N00B C00N 1.145(6) . ?
C00C C00O 1.509(7) . ?
C00D H00D 0.9300 . ?
C00D C00T 1.386(8) . ?
C00E C00G 1.329(8) . ?
C00E C00R 1.463(6) . ?
C00E C00Z 1.506(9) . ?
C00G H00G 0.9300 . ?
C00G C00W 1.425(6) . ?
C00H N00M 1.178(8) . ?
C00H C00U 1.419(10) . ?
C00I C00V 1.562(8) . ?
C00I C016 1.485(6) . ?
C00J C00K 1.405(7) . ?
C00J C00R 1.468(9) . ?
C00K H00K 0.9300 . ?
C00K C00Y 1.387(9) . ?
C00L C012 1.407(7) . ?
C00L C015 1.370(9) . ?
C00N C00U 1.418(6) . ?
C00O C00P 1.385(8) . ?
C00P H00P 0.9300 . ?
C00P C00V 1.415(6) . ?
C00Q H00Q 0.9300 . ?
C00Q C010 1.419(8) . ?
C00R C00U 1.372(9) . ?
C00S H00S 0.9300 . ?
C00S C014 1.373(8) . ?
C00T C00Y 1.352(8) . ?
C00V C00W 1.388(9) . ?
C00X C010 1.388(10) . ?
C00X C014 1.387(9) . ?
C00X C019 1.536(8) . ?
C010 H010 0.9300 . ?
C011 H011 0.9300 . ?
C011 C013 1.373(8) . ?
C011 C015 1.390(9) . ?
C012 H012 0.9300 . ?
C012 C018 1.449(9) . ?
C013 C017 1.538(9) . ?
C013 C018 1.385(10) . ?
C014 H014 0.9300 . ?
C015 H015 0.9300 . ?
C016 C01A 1.517(7) . ?
C017 H01A 0.9600 . ?
C017 H01B 0.9600 . ?
C017 H01C 0.9600 . ?
C018 H018 0.9300 . ?
C019 H01D 0.9600 . ?
C019 H01E 0.9600 . ?
C019 H01F 0.9600 . ?
C01A C01E 1.523(9) . ?
C01E C4 1.459(9) . ?

loop_
_geom_torsion_atom_site_label_1
_geom_torsion_atom_site_label_2
_geom_torsion_atom_site_label_3
_geom_torsion_atom_site_label_4
_geom_torsion
_geom_torsion_site_symmetry_1
_geom_torsion_site_symmetry_2
_geom_torsion_site_symmetry_3
_geom_torsion_site_symmetry_4
_geom_torsion_publ_flag
S001 C007 C00A N006 7.2(7) 4_566 . . . ?
S001 C007 C00A C00C -177.7(4) 4_566 . . . ?
S001 C00C C00O S002 -29.0(5) . . . . ?
S001 C00C C00O C00P 153.6(5) . . . . ?
S002 C00O C00P C00V 2.6(6) . . . . ?
F004 C00T C00Y F003 -3.3(8) . . . . ?
F004 C00T C00Y C00K -179.5(5) . . . . ?
N006 C008 C00Q C010 177.2(4) . . . . ?
N006 C008 C00S C014 -178.9(4) . . . . ?
N006 C00A C00C S001 166.7(4) . . . . ?
N006 C00A C00C C00O -12.1(8) . . . . ?
N006 C00L C012 C018 -177.5(6) . . . . ?
N006 C00L C015 C011 178.2(6) . . . . ?
C007 S001 C00C C00A 5.8(4) 4_566 . . . ?
C007 S001 C00C C00O -175.4(3) 4_566 . . . ?
C007 C007 C00A N006 -167.8(3) 4_566 . . . ?
C007 C007 C00A C00C 7.4(4) 4_566 . . . ?
C007 C00A C00C S001 -8.1(5) . . . . ?
C007 C00A C00C C00O 173.1(4) . . . . ?
C008 N006 C00A C007 136.1(4) . . . . ?
C008 N006 C00A C00C -37.7(7) . . . . ?
C008 N006 C00L C012 128.0(6) . . . . ?
C008 N006 C00L C015 -49.6(8) . . . . ?
C008 C00Q C010 C00X 6.1(8) . . . . ?
C008 C00S C014 C00X -1.9(8) . . . . ?
C009 C00D C00T F004 -179.4(5) . . . . ?
C009 C00D C00T C00Y -7.1(9) . . . . ?
C009 C00J C00K C00Y 1.9(7) . . . . ?
C009 C00J C00R C00E -4.1(6) . . . . ?
C009 C00J C00R C00U 175.1(5) . . . . ?
C00A N006 C008 C00Q -26.9(6) . . . . ?
C00A N006 C008 C00S 157.9(4) . . . . ?
C00A N006 C00L C012 -56.4(7) . . . . ?
C00A N006 C00L C015 126.0(6) . . . . ?
C00A C00C C00O S002 149.8(4) . . . . ?
C00A C00C C00O C00P -27.6(7) . . . . ?
C00C C00O C00P C00V -179.8(5) . . . . ?
C00D C009 C00J C00K -1.4(8) . . . . ?
C00D C009 C00J C00R 177.5(5) . . . . ?
C00D C009 C00Z O005 6.3(9) . . . . ?
C00D C009 C00Z C00E -175.5(5) . . . . ?
C00D C00T C00Y F003 -175.7(5) . . . . ?
C00D C00T C00Y C00K 8.1(9) . . . . ?
C00E C00G C00W S002 -0.5(9) . . . . ?
C00E C00G C00W C00V -179.1(5) . . . . ?
C00E C00R C00U C00H -2.8(8) . . . . ?
C00E C00R C00U C00N 173.0(5) . . . . ?
C00G C00E C00R C00J -175.1(5) . . . . ?
C00G C00E C00R C00U 5.8(9) . . . . ?
C00G C00E C00Z O005 -4.7(9) . . . . ?
C00G C00E C00Z C009 177.2(5) . . . . ?
C00I C00V C00W S002 175.4(4) . . . . ?
C00I C00V C00W C00G -5.8(8) . . . . ?
C00I C016 C01A C01E -179.1(9) . . . . ?
C00J C009 C00D C00T 3.8(8) . . . . ?
C00J C009 C00Z O005 -179.7(5) . . . . ?
C00J C009 C00Z C00E -1.5(6) . . . . ?
C00J C00K C00Y F003 178.7(4) . . . . ?
C00J C00K C00Y C00T -5.1(8) . . . . ?
C00J C00R C00U C00H 178.2(5) . . . . ?
C00J C00R C00U C00N -6.0(8) . . . . ?
C00K C00J C00R C00E 174.7(5) . . . . ?
C00K C00J C00R C00U -6.1(9) . . . . ?
C00L N006 C008 C00Q 148.7(5) . . . . ?
C00L N006 C008 C00S -26.5(6) . . . . ?
C00L N006 C00A C007 -39.5(7) . . . . ?
C00L N006 C00A C00C 146.7(5) . . . . ?
C00L C012 C018 C013 0.1(10) . . . . ?
C00O S002 C00W C00G -178.8(5) . . . . ?
C00O S002 C00W C00V -0.1(4) . . . . ?
C00O C00P C00V C00I -177.0(4) . . . . ?
C00O C00P C00V C00W -2.7(7) . . . . ?
C00P C00V C00W S002 1.6(6) . . . . ?
C00P C00V C00W C00G -179.6(5) . . . . ?
C00Q C008 C00S C014 5.8(8) . . . . ?
C00R C00E C00G C00W -179.3(5) . . . . ?
C00R C00E C00Z O005 177.1(5) . . . . ?
C00R C00E C00Z C009 -1.0(5) . . . . ?
C00R C00J C00K C00Y -176.9(5) . . . . ?
C00S C008 C00Q C010 -7.6(7) . . . . ?
C00V C00I C016 C01A -175.7(5) . . . . ?
C00W S002 C00O C00C -179.2(4) . . . . ?
C00W S002 C00O C00P -1.5(4) . . . . ?
C00Z C009 C00D C00T 176.9(5) . . . . ?
C00Z C009 C00J C00K -175.6(5) . . . . ?
C00Z C009 C00J C00R 3.4(6) . . . . ?
C00Z C00E C00G C00W 2.9(9) . . . . ?
C00Z C00E C00R C00J 3.0(5) . . . . ?
C00Z C00E C00R C00U -176.1(5) . . . . ?
C010 C00X C014 C00S 0.3(8) . . . . ?
C011 C013 C018 C012 -1.3(11) . . . . ?
C012 C00L C015 C011 0.7(10) . . . . ?
C013 C011 C015 C00L -1.9(10) . . . . ?
C014 C00X C010 C00Q -2.4(9) . . . . ?
C015 C00L C012 C018 0.2(10) . . . . ?
C015 C011 C013 C017 -176.8(6) . . . . ?
C015 C011 C013 C018 2.1(10) . . . . ?
C016 C00I C00V C00P 91.9(6) . . . . ?
C016 C00I C00V C00W -81.6(7) . . . . ?
C016 C01A C01E C4 178.9(13) . . . . ?
C017 C013 C018 C012 177.7(6) . . . . ?
C019 C00X C010 C00Q 177.7(5) . . . . ?
C019 C00X C014 C00S -179.9(5) . . . . ?

loop_
_smtbx_masks_void_nr
_smtbx_masks_void_average_x
_smtbx_masks_void_average_y
_smtbx_masks_void_average_z
_smtbx_masks_void_volume
_smtbx_masks_void_count_electrons
_smtbx_masks_void_content
1 -0.253 -0.371 0.000 10222.8 868.4 ?
